data_4326966
loop_
_publ_author_name
'Chuan-Hung Chuang'
'Chen-Kuo Ou'
'Shan-Tung Liu'
'Anil Kumar'
'Wei-Min Ching'
'Pei-Chun Chiang'
'Mira Anne C. dela Rosa'
'Chen-Hsiung Hung'

_publ_section_title
;
 Ruthenium Complexes of Thiaporphyrin and Dithiaporphyrin
;
_journal_name_full 'Inorganic Chemistry'
_journal_page_first 11947
_journal_page_last 11957
_journal_paper_doi 10.1021/ic200977n
_journal_volume 50
_journal_year 2011
_chemical_formula_sum 'C50 H38 Cl3 N3 O Ru S'
_chemical_formula_weight 936.31
_chemical_name_systematic
;
 ?
;
_space_group_IT_number 12
_symmetry_cell_setting monoclinic
_symmetry_space_group_name_Hall '-C 2y'
_symmetry_space_group_name_H-M 'C 1 2/m 1'
_atom_sites_solution_hydrogens geom
_atom_sites_solution_primary direct
_atom_sites_solution_secondary difmap
_audit_creation_method SHELXL-97
_cell_angle_alpha 90.00
_cell_angle_beta 117.0030(10)
_cell_angle_gamma 90.00
_cell_formula_units_Z 4
_cell_length_a 21.5664(17)
_cell_length_b 17.0892(14)
_cell_length_c 15.4327(12)
_cell_measurement_reflns_used 6043
_cell_measurement_temperature 298(2)
_cell_measurement_theta_max 27.59
_cell_measurement_theta_min 1.82
_cell_volume 5067.7(7)
_computing_cell_refinement 'Bruker SMART'
_computing_data_collection 'Bruker SMART'
_computing_data_reduction 'Bruker SHELXTL'
_computing_molecular_graphics 'Bruker SHELXTL'
_computing_publication_material 'Bruker SHELXTL'
_computing_structure_refinement 'SHELXL-97 (Sheldrick, 1997)'
_computing_structure_solution 'SHELXS-97 (Sheldrick, 1990)'
_diffrn_ambient_temperature 298(2)
_diffrn_measured_fraction_theta_full 0.996
_diffrn_measured_fraction_theta_max 0.996
_diffrn_measurement_device_type 'CCD area detector'
_diffrn_measurement_method 'phi and omega scans'
_diffrn_radiation_monochromator graphite
_diffrn_radiation_source 'fine-focus sealed tube'
_diffrn_radiation_type MoK\a
_diffrn_radiation_wavelength 0.71073
_diffrn_reflns_av_R_equivalents 0.0348
_diffrn_reflns_av_sigmaI/netI 0.0389
_diffrn_reflns_limit_h_max 27
_diffrn_reflns_limit_h_min -28
_diffrn_reflns_limit_k_max 22
_diffrn_reflns_limit_k_min -22
_diffrn_reflns_limit_l_max 20
_diffrn_reflns_limit_l_min -20
_diffrn_reflns_number 29824
_diffrn_reflns_theta_full 27.59
_diffrn_reflns_theta_max 27.59
_diffrn_reflns_theta_min 1.82
_exptl_absorpt_coefficient_mu 0.544
_exptl_absorpt_correction_T_max 0.9476
_exptl_absorpt_correction_T_min 0.9084
_exptl_absorpt_correction_type empirical
_exptl_absorpt_process_details SADABS
_exptl_crystal_colour Black
_exptl_crystal_density_diffrn 1.227
_exptl_crystal_description cubic
_exptl_crystal_F_000 1912
_exptl_crystal_size_max 0.18
_exptl_crystal_size_mid 0.14
_exptl_crystal_size_min 0.10
_platon_squeeze_details
;
;
_refine_diff_density_max 1.560
_refine_diff_density_min -0.654
_refine_diff_density_rms 0.093
_refine_ls_extinction_method none
_refine_ls_goodness_of_fit_ref 0.729
_refine_ls_hydrogen_treatment constr
_refine_ls_matrix_type full
_refine_ls_number_parameters 277
_refine_ls_number_reflns 6043
_refine_ls_number_restraints 0
_refine_ls_restrained_S_all 0.729
_refine_ls_R_factor_all 0.0640
_refine_ls_R_factor_gt 0.0489
_refine_ls_shift/su_max 0.002
_refine_ls_shift/su_mean 0.000
_refine_ls_structure_factor_coef Fsqd
_refine_ls_weighting_details 'calc w=1/[\s^2^(Fo^2^)+(0.1489P)^2^+0.0000P] where P=(Fo^2^+2Fc^2^)/3'
_refine_ls_weighting_scheme calc
_refine_ls_wR_factor_gt 0.1427
_refine_ls_wR_factor_ref 0.1563
_reflns_number_gt 4176
_reflns_number_total 6043
_reflns_threshold_expression >2sigma(I)
_cod_data_source_file ic200977n_si_002_1.cif
_cod_data_source_block h087r-sr
_cod_database_code 4326966

loop_
_symmetry_equiv_pos_as_xyz
'x, y, z'
'-x, y, -z'
'x+1/2, y+1/2, z'
'-x+1/2, y+1/2, -z'
'-x, -y, -z'
'x, -y, z'
'-x+1/2, -y+1/2, -z'
'x+1/2, -y+1/2, z'

loop_
_atom_site_label
_atom_site_type_symbol
_atom_site_fract_x
_atom_site_fract_y
_atom_site_fract_z
_atom_site_U_iso_or_equiv
_atom_site_adp_type
_atom_site_occupancy
_atom_site_symmetry_multiplicity
_atom_site_calc_flag
_atom_site_refinement_flags
C4 C 1.05210(16) 0.64927(18) 0.9056(2) 0.0550(7) Uani 1 1 d .
Ru1 Ru 0.972536(15) 0.5000 0.724975(19) 0.04644(14) Uani 1 2 d S
S1 S 1.00331(5) 0.5000 0.88486(6) 0.0501(2) Uani 1 2 d S
Cl1 Cl 0.85141(7) 0.5000 0.70159(9) 0.0803(4) Uani 1 2 d S
C1 C 1.0650(2) 0.5000 0.7522(3) 0.0499(9) Uani 1 2 d S
N3 N 0.92962(17) 0.5000 0.5766(2) 0.0506(8) Uani 1 2 d S
N2 N 0.97350(11) 0.62152(14) 0.72829(14) 0.0492(5) Uani 1 1 d .
C15 C 0.94146(15) 0.66854(18) 0.6473(2) 0.0528(7) Uani 1 1 d .
C12 C 1.00532(15) 0.67046(17) 0.8078(2) 0.0520(7) Uani 1 1 d .
C16 C 0.91071(15) 0.64277(19) 0.5506(2) 0.0549(7) Uani 1 1 d .
C3 C 1.06339(16) 0.42593(18) 0.94310(19) 0.0549(7) Uani 1 1 d .
C17 C 0.87978(16) 0.7032(2) 0.4719(2) 0.0614(8) Uani 1 1 d .
C14 C 0.95041(17) 0.74867(19) 0.6775(2) 0.0636(8) Uani 1 1 d .
H14A H 0.9326 0.7919 0.6371 0.076 Uiso 1 1 calc R
C5 C 1.09814(17) 0.71222(18) 0.9719(2) 0.0618(8) Uani 1 1 d .
C24 C 0.90641(16) 0.56460(19) 0.51883(19) 0.0576(7) Uani 1 1 d .
C13 C 0.98923(17) 0.75035(19) 0.7750(2) 0.0647(8) Uani 1 1 d .
H13A H 1.0031 0.7949 0.8139 0.078 Uiso 1 1 calc R
O1 O 1.12227(19) 0.5000 0.7772(3) 0.0812(10) Uani 1 2 d S
C25 C 0.87111(19) 0.5381(2) 0.4187(2) 0.0736(10) Uani 1 1 d .
H25A H 0.8518 0.5700 0.3639 0.088 Uiso 1 1 calc R
C6 C 1.1408(2) 0.7572(2) 0.9467(3) 0.0810(10) Uani 1 1 d .
H6A H 1.1404 0.7504 0.8866 0.097 Uiso 1 1 calc R
C19 C 0.82044(19) 0.7431(2) 0.4583(3) 0.0788(10) Uani 1 1 d .
H19A H 0.8002 0.7330 0.4991 0.095 Uiso 1 1 calc R
C8 C 1.1847(2) 0.8130(2) 1.0123(3) 0.0945(13) Uani 1 1 d .
H8A H 1.2127 0.8436 0.9944 0.113 Uiso 1 1 calc R
C2 C 1.12076(18) 0.45993(19) 1.0226(2) 0.0656(8) Uani 1 1 d .
H2A H 1.1556 0.4304 1.0708 0.079 Uiso 1 1 calc R
C22 C 0.8189(2) 0.8159(2) 0.3243(3) 0.0803(11) Uani 1 1 d .
C18 C 0.90799(19) 0.7197(3) 0.4104(3) 0.0823(11) Uani 1 1 d .
H18A H 0.9472 0.6927 0.4166 0.099 Uiso 1 1 calc R
C7 C 1.1006(2) 0.7240(2) 1.0618(3) 0.0776(10) Uani 1 1 d .
H7A H 1.0724 0.6942 1.0800 0.093 Uiso 1 1 calc R
C20 C 0.8780(2) 0.7774(3) 0.3377(3) 0.0914(13) Uani 1 1 d .
H20A H 0.8988 0.7893 0.2982 0.110 Uiso 1 1 calc R
C21 C 0.7904(2) 0.7982(3) 0.3847(3) 0.0919(13) Uani 1 1 d .
H21A H 0.7499 0.8236 0.3764 0.110 Uiso 1 1 calc R
C9 C 1.1449(2) 0.7800(3) 1.1259(3) 0.0934(13) Uani 1 1 d .
H9A H 1.1453 0.7876 1.1858 0.112 Uiso 1 1 calc R
C10 C 1.1877(2) 0.8237(3) 1.1014(4) 0.0992(14) Uani 1 1 d .
C23 C 0.7854(3) 0.8764(3) 0.2430(3) 0.1182(18) Uani 1 1 d .
H23A H 0.7447 0.8977 0.2444 0.177 Uiso 1 1 calc R
H23B H 0.7725 0.8517 0.1813 0.177 Uiso 1 1 calc R
H23C H 0.8181 0.9177 0.2523 0.177 Uiso 1 1 calc R
C11 C 1.2369(3) 0.8829(3) 1.1735(5) 0.155(3) Uani 1 1 d .
H11A H 1.2629 0.9089 1.1454 0.232 Uiso 1 1 calc R
H11B H 1.2683 0.8564 1.2319 0.232 Uiso 1 1 calc R
H11C H 1.2105 0.9208 1.1888 0.232 Uiso 1 1 calc R
Cl2 Cl 0.8198(2) 0.91907(17) 0.6142(3) 0.2869(18) Uani 1 1 d .
C26 C 0.7953(8) 1.0000 0.5396(8) 0.234(7) Uani 1 2 d S
H26A H 0.8182 1.0000 0.4981 0.281 Uiso 1 2 calc SR
H26B H 0.7454 1.0000 0.4988 0.281 Uiso 1 2 calc SR

loop_
_atom_site_aniso_label
_atom_site_aniso_U_11
_atom_site_aniso_U_22
_atom_site_aniso_U_33
_atom_site_aniso_U_23
_atom_site_aniso_U_13
_atom_site_aniso_U_12
C4 0.0576(17) 0.0593(16) 0.0380(13) -0.0066(12) 0.0128(13) -0.0015(14)
Ru1 0.0445(2) 0.0552(2) 0.02751(17) 0.000 0.00579(13) 0.000
S1 0.0538(6) 0.0565(5) 0.0288(4) 0.000 0.0089(4) 0.000
Cl1 0.0566(7) 0.1146(11) 0.0595(7) 0.000 0.0174(6) 0.000
C1 0.047(2) 0.058(2) 0.0333(18) 0.000 0.0085(17) 0.000
N3 0.0499(19) 0.0562(18) 0.0277(15) 0.000 0.0019(14) 0.000
N2 0.0483(13) 0.0578(14) 0.0309(11) 0.0017(9) 0.0087(10) 0.0041(10)
C15 0.0497(16) 0.0601(17) 0.0418(15) 0.0066(12) 0.0148(13) 0.0047(13)
C12 0.0521(15) 0.0545(16) 0.0427(15) -0.0005(12) 0.0156(13) 0.0003(12)
C16 0.0461(15) 0.0692(18) 0.0388(14) 0.0112(13) 0.0101(12) 0.0070(14)
C3 0.0573(17) 0.0619(17) 0.0316(13) 0.0035(12) 0.0082(12) 0.0003(13)
C17 0.0541(17) 0.076(2) 0.0400(15) 0.0110(14) 0.0094(13) 0.0066(15)
C14 0.0638(19) 0.0600(18) 0.0539(18) 0.0107(14) 0.0152(15) 0.0108(15)
C5 0.0593(18) 0.0567(17) 0.0470(16) -0.0068(13) 0.0045(14) -0.0011(14)
C24 0.0535(17) 0.077(2) 0.0300(13) 0.0062(13) 0.0079(12) 0.0015(14)
C13 0.070(2) 0.0566(17) 0.0534(18) 0.0002(14) 0.0163(15) 0.0066(15)
O1 0.061(2) 0.112(3) 0.067(2) 0.000 0.0253(18) 0.000
C25 0.078(2) 0.086(2) 0.0316(14) 0.0051(14) 0.0031(15) -0.0005(18)
C6 0.076(2) 0.081(2) 0.069(2) 0.0016(19) 0.0187(19) -0.0132(19)
C19 0.069(2) 0.102(3) 0.066(2) 0.029(2) 0.0308(18) 0.026(2)
C8 0.078(3) 0.080(3) 0.098(3) -0.003(2) 0.017(2) -0.023(2)
C2 0.067(2) 0.0661(17) 0.0371(15) 0.0044(13) 0.0005(14) 0.0057(15)
C22 0.080(3) 0.085(2) 0.057(2) 0.0245(18) 0.0152(19) 0.019(2)
C18 0.059(2) 0.119(3) 0.060(2) 0.031(2) 0.0194(17) 0.023(2)
C7 0.074(2) 0.087(2) 0.0559(19) -0.0214(18) 0.0149(17) -0.0125(19)
C20 0.082(3) 0.125(3) 0.063(2) 0.034(2) 0.029(2) 0.008(2)
C21 0.073(2) 0.114(3) 0.078(3) 0.034(2) 0.026(2) 0.041(2)
C9 0.093(3) 0.095(3) 0.066(2) -0.034(2) 0.014(2) -0.013(2)
C10 0.086(3) 0.073(3) 0.092(3) -0.021(2) 0.001(2) -0.013(2)
C23 0.127(4) 0.114(4) 0.088(3) 0.052(3) 0.027(3) 0.027(3)
C11 0.136(5) 0.108(4) 0.142(5) -0.044(4) -0.005(4) -0.049(4)
Cl2 0.307(4) 0.157(2) 0.368(5) 0.004(3) 0.129(4) 0.030(2)
C26 0.263(17) 0.191(13) 0.138(10) 0.000 -0.005(9) 0.000

loop_
_atom_type_symbol
_atom_type_description
_atom_type_scat_dispersion_real
_atom_type_scat_dispersion_imag
_atom_type_scat_source
C C 0.0033 0.0016 'International Tables Vol C Tables 4.2.6.8 and 6.1.1.4'
Ru Ru -1.2594 0.8363 'International Tables Vol C Tables 4.2.6.8 and 6.1.1.4'
S S 0.1246 0.1234 'International Tables Vol C Tables 4.2.6.8 and 6.1.1.4'
Cl Cl 0.1484 0.1585 'International Tables Vol C Tables 4.2.6.8 and 6.1.1.4'
N N 0.0061 0.0033 'International Tables Vol C Tables 4.2.6.8 and 6.1.1.4'
H H 0.0000 0.0000 'International Tables Vol C Tables 4.2.6.8 and 6.1.1.4'
O O 0.0106 0.0060 'International Tables Vol C Tables 4.2.6.8 and 6.1.1.4'

loop_
_geom_angle_atom_site_label_1
_geom_angle_atom_site_label_2
_geom_angle_atom_site_label_3
_geom_angle
_geom_angle_site_symmetry_1
_geom_angle_site_symmetry_3
C3 C4 C12 125.6(3) 6_565 .
C3 C4 C5 116.3(2) 6_565 .
C12 C4 C5 117.9(3) . .
C1 Ru1 N3 98.49(15) . .
C1 Ru1 N2 89.81(6) . .
N3 Ru1 N2 91.26(5) . .
C1 Ru1 N2 89.81(6) . 6_565
N3 Ru1 N2 91.26(5) . 6_565
N2 Ru1 N2 177.48(10) . 6_565
C1 Ru1 S1 90.03(12) . .
N3 Ru1 S1 171.47(10) . .
N2 Ru1 S1 88.76(5) . .
N2 Ru1 S1 88.76(5) 6_565 .
C1 Ru1 Cl1 175.78(12) . .
N3 Ru1 Cl1 85.72(10) . .
N2 Ru1 Cl1 90.10(6) . .
N2 Ru1 Cl1 90.10(6) 6_565 .
S1 Ru1 Cl1 85.75(4) . .
C3 S1 C3 93.3(2) . 6_565
C3 S1 Ru1 110.28(10) . .
C3 S1 Ru1 110.28(10) 6_565 .
O1 C1 Ru1 173.7(4) . .
C24 N3 C24 108.2(3) 6_565 .
C24 N3 Ru1 125.27(16) 6_565 .
C24 N3 Ru1 125.27(16) . .
C15 N2 C12 107.1(3) . .
C15 N2 Ru1 124.42(18) . .
C12 N2 Ru1 128.46(17) . .
N2 C15 C16 125.6(3) . .
N2 C15 C14 109.0(2) . .
C16 C15 C14 125.2(3) . .
N2 C12 C4 127.7(3) . .
N2 C12 C13 108.5(2) . .
C4 C12 C13 123.5(3) . .
C15 C16 C24 126.3(3) . .
C15 C16 C17 117.9(3) . .
C24 C16 C17 115.8(3) . .
C4 C3 C2 131.5(3) 6_565 .
C4 C3 S1 120.7(2) 6_565 .
C2 C3 S1 107.6(2) . .
C19 C17 C18 117.7(3) . .
C19 C17 C16 120.3(3) . .
C18 C17 C16 121.9(3) . .
C13 C14 C15 107.9(3) . .
C13 C14 H14A 126.1 . .
C15 C14 H14A 126.1 . .
C6 C5 C7 118.4(3) . .
C6 C5 C4 121.6(3) . .
C7 C5 C4 120.0(3) . .
N3 C24 C16 126.3(2) . .
N3 C24 C25 107.6(3) . .
C16 C24 C25 125.9(3) . .
C14 C13 C12 107.4(3) . .
C14 C13 H13A 126.3 . .
C12 C13 H13A 126.3 . .
C25 C25 C24 108.20(19) 6_565 .
C25 C25 H25A 125.9 6_565 .
C24 C25 H25A 125.9 . .
C5 C6 C8 119.5(4) . .
C5 C6 H6A 120.2 . .
C8 C6 H6A 120.2 . .
C21 C19 C17 121.1(4) . .
C21 C19 H19A 119.4 . .
C17 C19 H19A 119.4 . .
C10 C8 C6 122.0(4) . .
C10 C8 H8A 119.0 . .
C6 C8 H8A 119.0 . .
C2 C2 C3 114.30(18) 6_565 .
C2 C2 H2A 122.9 6_565 .
C3 C2 H2A 122.9 . .
C20 C22 C21 118.1(3) . .
C20 C22 C23 120.6(4) . .
C21 C22 C23 121.3(4) . .
C17 C18 C20 120.5(4) . .
C17 C18 H18A 119.7 . .
C20 C18 H18A 119.7 . .
C9 C7 C5 121.0(4) . .
C9 C7 H7A 119.5 . .
C5 C7 H7A 119.5 . .
C22 C20 C18 121.1(4) . .
C22 C20 H20A 119.4 . .
C18 C20 H20A 119.4 . .
C19 C21 C22 121.4(4) . .
C19 C21 H21A 119.3 . .
C22 C21 H21A 119.3 . .
C7 C9 C10 120.6(4) . .
C7 C9 H9A 119.7 . .
C10 C9 H9A 119.7 . .
C8 C10 C9 118.5(4) . .
C8 C10 C11 121.8(5) . .
C9 C10 C11 119.7(5) . .
C22 C23 H23A 109.5 . .
C22 C23 H23B 109.5 . .
H23A C23 H23B 109.5 . .
C22 C23 H23C 109.5 . .
H23A C23 H23C 109.5 . .
H23B C23 H23C 109.5 . .
C10 C11 H11A 109.5 . .
C10 C11 H11B 109.5 . .
H11A C11 H11B 109.5 . .
C10 C11 H11C 109.5 . .
H11A C11 H11C 109.5 . .
H11B C11 H11C 109.5 . .
Cl2 C26 Cl2 106.9(6) 6_575 .
Cl2 C26 H26A 110.3 6_575 .
Cl2 C26 H26A 110.3 . .
Cl2 C26 H26B 110.3 6_575 .
Cl2 C26 H26B 110.3 . .
H26A C26 H26B 108.6 . .

loop_
_geom_bond_atom_site_label_1
_geom_bond_atom_site_label_2
_geom_bond_distance
_geom_bond_site_symmetry_2
C4 C3 1.385(4) 6_565
C4 C12 1.430(4) .
C4 C5 1.505(4) .
Ru1 C1 1.843(4) .
Ru1 N3 2.044(3) .
Ru1 N2 2.077(2) .
Ru1 N2 2.077(2) 6_565
Ru1 S1 2.2453(10) .
Ru1 Cl1 2.4694(14) .
S1 C3 1.741(3) .
S1 C3 1.741(3) 6_565
C1 O1 1.114(5) .
N3 C24 1.363(3) 6_565
N3 C24 1.363(3) .
N2 C15 1.378(3) .
N2 C12 1.383(3) .
C15 C16 1.401(4) .
C15 C14 1.431(4) .
C12 C13 1.443(4) .
C16 C24 1.412(4) .
C16 C17 1.500(4) .
C3 C4 1.385(4) 6_565
C3 C2 1.412(4) .
C17 C19 1.380(5) .
C17 C18 1.370(5) .
C14 C13 1.349(5) .
C14 H14A 0.9300 .
C5 C6 1.384(5) .
C5 C7 1.379(5) .
C24 C25 1.451(4) .
C13 H13A 0.9300 .
C25 C25 1.301(7) 6_565
C25 H25A 0.9300 .
C6 C8 1.400(5) .
C6 H6A 0.9300 .
C19 C21 1.389(5) .
C19 H19A 0.9300 .
C8 C10 1.360(6) .
C8 H8A 0.9300 .
C2 C2 1.369(6) 6_565
C2 H2A 0.9300 .
C22 C20 1.364(6) .
C22 C21 1.362(6) .
C22 C23 1.531(5) .
C18 C20 1.410(5) .
C18 H18A 0.9300 .
C7 C9 1.396(5) .
C7 H7A 0.9300 .
C20 H20A 0.9300 .
C21 H21A 0.9300 .
C9 C10 1.368(7) .
C9 H9A 0.9300 .
C10 C11 1.521(6) .
C23 H23A 0.9600 .
C23 H23B 0.9600 .
C23 H23C 0.9600 .
C11 H11A 0.9600 .
C11 H11B 0.9600 .
C11 H11C 0.9600 .
Cl2 C26 1.722(7) .
C26 Cl2 1.721(7) 6_575
C26 H26A 0.9700 .
C26 H26B 0.9700 .

loop_
_platon_squeeze_void_nr
_platon_squeeze_void_average_x
_platon_squeeze_void_average_y
_platon_squeeze_void_average_z
_platon_squeeze_void_volume
_platon_squeeze_void_count_electrons
_platon_squeeze_void_content
1 0.000 0.000 -0.016 512 70 ' '
2 0.500 0.500 -0.013 512 70 ' '
